data_7017744
loop_
_publ_author_name
'Caballero, Ana B.'
'Rodr\'iguez-Di\'eguez, Antonio'
'Vidal, Isaac'
'Dobado, Jos\'e A'
'Castillo, Oscar'
'Lezama, Luis'
'Salas, Juan M.'

_publ_section_title
;
 Insights on the binding ability of a new adenine analog:
 7-amine-1,2,4-triazolo[1,5-a]pyrimidine. Synthesis and magnetic study of
 the first copper(ii) complexes.
;
_journal_issue 6
_journal_name_full 'Dalton transactions (Cambridge, England : 2003)'
_journal_page_first 1755
_journal_page_last 1764
_journal_paper_doi 10.1039/c1dt11385b
_journal_volume 41
_journal_year 2012
_chemical_formula_sum 'C5 H5 N5'
_chemical_formula_weight 135.14
_chemical_name_systematic
;
?
;
_space_group_IT_number 14
_symmetry_cell_setting monoclinic
_symmetry_space_group_name_Hall '-P 2ybc'
_symmetry_space_group_name_H-M 'P 1 21/c 1'
_atom_sites_solution_hydrogens geom
_atom_sites_solution_primary direct
_atom_sites_solution_secondary difmap
_audit_creation_method SHELXL-97
_cell_angle_alpha 90.00
_cell_angle_beta 97.8090(10)
_cell_angle_gamma 90.00
_cell_formula_units_Z 4
_cell_length_a 3.7456(4)
_cell_length_b 11.8913(12)
_cell_length_c 13.0276(13)
_cell_measurement_reflns_used 1537
_cell_measurement_temperature 100(2)
_cell_measurement_theta_max 26.71
_cell_measurement_theta_min 2.33
_cell_volume 574.87(10)
_computing_cell_refinement 'Bruker smart'
_computing_data_collection 'Bruker smart'
_computing_data_reduction 'Bruker smart'
_computing_molecular_graphics 'Bruker SHELXTL'
_computing_publication_material 'SHELXL-97 (Sheldrick, 1997)'
_computing_structure_refinement 'SHELXL-97 (Sheldrick, 1997)'
_computing_structure_solution 'SHELXL-97 (Sheldrick, 1990)'
_diffrn_ambient_temperature 100(2)
_diffrn_measured_fraction_theta_full 0.999
_diffrn_measured_fraction_theta_max 0.999
_diffrn_measurement_device_type 'Bruker Axs APEX automatic diffractometer'
_diffrn_measurement_method 'phi and omega scans'
_diffrn_radiation_monochromator graphite
_diffrn_radiation_source 'fine-focus sealed tube'
_diffrn_radiation_type MoK\a
_diffrn_radiation_wavelength 0.71073
_diffrn_reflns_av_R_equivalents 0.0177
_diffrn_reflns_av_sigmaI/netI 0.0196
_diffrn_reflns_limit_h_max 4
_diffrn_reflns_limit_h_min -4
_diffrn_reflns_limit_k_max 14
_diffrn_reflns_limit_k_min -14
_diffrn_reflns_limit_l_max 8
_diffrn_reflns_limit_l_min -15
_diffrn_reflns_number 3018
_diffrn_reflns_theta_full 25.00
_diffrn_reflns_theta_max 25.00
_diffrn_reflns_theta_min 2.33
_exptl_absorpt_coefficient_mu 0.110
_exptl_absorpt_correction_T_max 1.000
_exptl_absorpt_correction_T_min 0.889
_exptl_absorpt_correction_type empirical
_exptl_absorpt_process_details Empirical
_exptl_crystal_colour colourless
_exptl_crystal_density_diffrn 1.561
_exptl_crystal_density_method 'not measured'
_exptl_crystal_description prismatic
_exptl_crystal_F_000 280
_exptl_crystal_size_max 0.28
_exptl_crystal_size_mid 0.24
_exptl_crystal_size_min 0.16
_refine_diff_density_max 0.149
_refine_diff_density_min -0.337
_refine_diff_density_rms 0.073
_refine_ls_extinction_method none
_refine_ls_goodness_of_fit_ref 1.088
_refine_ls_hydrogen_treatment mixed
_refine_ls_matrix_type full
_refine_ls_number_parameters 99
_refine_ls_number_reflns 1016
_refine_ls_number_restraints 0
_refine_ls_restrained_S_all 1.088
_refine_ls_R_factor_all 0.0454
_refine_ls_R_factor_gt 0.0402
_refine_ls_shift/su_max 0.000
_refine_ls_shift/su_mean 0.000
_refine_ls_structure_factor_coef Fsqd
_refine_ls_weighting_details 'calc w=1/[\s^2^(Fo^2^)+(0.0633P)^2^+0.0692P] where P=(Fo^2^+2Fc^2^)/3'
_refine_ls_weighting_scheme calc
_refine_ls_wR_factor_gt 0.0976
_refine_ls_wR_factor_ref 0.1038
_reflns_number_gt 880
_reflns_number_total 1016
_reflns_threshold_expression >2sigma(I)
_cod_data_source_file c1dt11385b.txt
_cod_data_source_block Compound1
_cod_depositor_comments
;
The following automatic conversions were performed:

'_symmetry_cell_setting' value 'Monoclinic' changed to 'monoclinic'
according to /home/saulius/struct/CIF-dictionaries/cif_core.dic
dictionary named 'cif_core.dic' version 2.4.1 from
2010-06-29.

'_exptl_absorpt_correction_type' value 'Empirical'
changed to 'empirical' according to
/home/saulius/struct/CIF-dictionaries/cif_core.dic dictionary named
'cif_core.dic' version 2.4.1 from 2010-06-29.

Automatic conversion script
Id: cif_fix_values 1715 2011-07-08 13:25:40Z adriana 
;
_cod_original_sg_symbol_H-M P21/c
_cod_database_code 7017744

loop_
_symmetry_equiv_pos_as_xyz
'x, y, z'
'-x, y+1/2, -z+1/2'
'-x, -y, -z'
'x, -y-1/2, z-1/2'

loop_
_atom_site_label
_atom_site_type_symbol
_atom_site_fract_x
_atom_site_fract_y
_atom_site_fract_z
_atom_site_U_iso_or_equiv
_atom_site_adp_type
_atom_site_occupancy
_atom_site_symmetry_multiplicity
_atom_site_calc_flag
_atom_site_refinement_flags
H71 H 0.655(5) 0.5938(18) 0.5654(14) 0.060(5) Uiso 1 1 d .
H72 H 0.822(5) 0.6983(17) 0.6257(15) 0.067(6) Uiso 1 1 d .
C2 C 0.1034(4) 0.59165(12) 0.29596(11) 0.0414(4) Uani 1 1 d .
H2 H -0.0205 0.5301 0.2648 0.050 Uiso 1 1 calc R
C3A C 0.3037(4) 0.75624(12) 0.31613(10) 0.0348(4) Uani 1 1 d .
C5 C 0.5879(4) 0.90567(12) 0.39296(12) 0.0429(4) Uani 1 1 d .
H5 H 0.6542 0.9810 0.3913 0.052 Uiso 1 1 calc R
C6 C 0.7059(4) 0.84725(12) 0.48210(11) 0.0399(4) Uani 1 1 d .
H6 H 0.8433 0.8833 0.5373 0.048 Uiso 1 1 calc R
C7 C 0.6191(3) 0.73386(12) 0.48965(10) 0.0333(4) Uani 1 1 d .
N1 N 0.2878(3) 0.58456(10) 0.38964(9) 0.0379(4) Uani 1 1 d .
N3 N 0.1020(3) 0.69158(10) 0.24742(9) 0.0426(4) Uani 1 1 d .
N4 N 0.3881(3) 0.86510(10) 0.30875(9) 0.0428(4) Uani 1 1 d .
N8 N 0.4181(3) 0.69233(9) 0.40274(8) 0.0316(3) Uani 1 1 d .
N71 N 0.7094(4) 0.66701(13) 0.56917(10) 0.0472(4) Uani 1 1 d .

loop_
_atom_site_aniso_label
_atom_site_aniso_U_11
_atom_site_aniso_U_22
_atom_site_aniso_U_33
_atom_site_aniso_U_23
_atom_site_aniso_U_13
_atom_site_aniso_U_12
C2 0.0441(8) 0.0426(9) 0.0349(8) -0.0065(6) -0.0042(6) -0.0015(6)
C3A 0.0367(7) 0.0394(8) 0.0273(7) 0.0030(6) 0.0010(5) 0.0061(6)
C5 0.0482(8) 0.0321(8) 0.0491(10) -0.0008(6) 0.0089(7) -0.0018(6)
C6 0.0425(8) 0.0375(8) 0.0385(8) -0.0081(6) 0.0009(6) -0.0049(6)
C7 0.0343(7) 0.0378(8) 0.0265(7) -0.0039(6) -0.0009(5) 0.0021(6)
N1 0.0459(7) 0.0312(7) 0.0346(7) -0.0025(5) -0.0022(5) -0.0015(5)
N3 0.0466(7) 0.0475(8) 0.0303(7) -0.0006(5) -0.0065(6) 0.0032(6)
N4 0.0497(7) 0.0372(7) 0.0409(8) 0.0075(6) 0.0043(6) 0.0053(6)
N8 0.0362(6) 0.0297(7) 0.0273(6) -0.0012(4) -0.0012(5) 0.0012(5)
N71 0.0630(9) 0.0433(8) 0.0302(7) 0.0010(6) -0.0123(6) -0.0058(7)

loop_
_atom_type_symbol
_atom_type_description
_atom_type_scat_dispersion_real
_atom_type_scat_dispersion_imag
_atom_type_scat_source
C C 0.0033 0.0016 'International Tables Vol C Tables 4.2.6.8 and 6.1.1.4'
H H 0.0000 0.0000 'International Tables Vol C Tables 4.2.6.8 and 6.1.1.4'
N N 0.0061 0.0033 'International Tables Vol C Tables 4.2.6.8 and 6.1.1.4'

loop_
_geom_angle_atom_site_label_1
_geom_angle_atom_site_label_2
_geom_angle_atom_site_label_3
_geom_angle
N1 C2 N3 117.30(13)
N1 C2 H2 121.3
N3 C2 H2 121.3
N3 C3A N4 128.81(13)
N3 C3A N8 108.43(13)
N4 C3A N8 122.76(12)
N4 C5 C6 126.39(13)
N4 C5 H5 116.8
C6 C5 H5 116.8
C5 C6 C7 119.85(13)
C5 C6 H6 120.1
C7 C6 H6 120.1
N71 C7 N8 119.31(13)
N71 C7 C6 127.14(13)
N8 C7 C6 113.55(12)
C2 N1 N8 100.82(11)
C3A N3 C2 103.17(12)
C5 N4 C3A 113.76(12)
C7 N8 N1 125.99(11)
C7 N8 C3A 123.67(12)
N1 N8 C3A 110.28(11)
C7 N71 H71 120.9(12)
C7 N71 H72 116.5(13)
H71 N71 H72 122.6(17)

loop_
_geom_bond_atom_site_label_1
_geom_bond_atom_site_label_2
_geom_bond_distance
C2 N1 1.3208(19)
C2 N3 1.3458(19)
C2 H2 0.9300
C3A N3 1.3340(18)
C3A N4 1.3391(19)
C3A N8 1.3795(17)
C5 N4 1.3317(19)
C5 C6 1.374(2)
C5 H5 0.9300
C6 C7 1.393(2)
C6 H6 0.9300
C7 N71 1.3132(19)
C7 N8 1.3641(16)
N1 N8 1.3736(16)
N71 H71 0.89(2)
N71 H72 0.88(2)

loop_
_geom_hbond_atom_site_label_D
_geom_hbond_atom_site_label_H
_geom_hbond_atom_site_label_A
_geom_hbond_distance_DH
_geom_hbond_distance_HA
_geom_hbond_distance_DA
_geom_hbond_angle_DHA
_geom_hbond_site_symmetry_A
N71 H72 N3 0.88(2) 2.21(2) 3.075(2) 168.1(17) 4_676
N71 H71 N1 0.90(2) 2.20(2) 3.039(2) 155.4(2) 3_666
